data_4036921
loop_
_publ_author_name
'Gupta, Riddhi'
'Gonnade, Rajesh G.'
'Bedekar, Ashutosh V.'

_publ_section_title
;
 Application of Roof-Shape Amines as Chiral Solvating Agents for
 Discrimination of Optically Active Acids by NMR Spectroscopy: Study of
 Match-Mismatch Effect and Crystal Structure of the Diastereomeric Salts.
;
_journal_issue 17
_journal_name_full 'The Journal of organic chemistry'
_journal_page_first 7384
_journal_page_last 7392
_journal_paper_doi 10.1021/acs.joc.6b00935
_journal_volume 81
_journal_year 2016
_chemical_absolute_configuration unk
_chemical_formula_sum 'C35 H36 N2 O3'
_chemical_formula_weight 532.68
_space_group_crystal_system monoclinic
_space_group_IT_number 4
_space_group_name_Hall 'P 2yb'
_space_group_name_H-M_alt 'P 1 21 1'
_atom_sites_solution_hydrogens geom
_audit_creation_method SHELXL-2013
_cell_angle_alpha 90
_cell_angle_beta 97.8640(10)
_cell_angle_gamma 90
_cell_formula_units_Z 2
_cell_length_a 10.8811(8)
_cell_length_b 9.6564(7)
_cell_length_c 14.0641(11)
_cell_measurement_reflns_used 4403
_cell_measurement_temperature 296(2)
_cell_measurement_theta_max 69.9870
_cell_measurement_theta_min 3.4620
_cell_volume 1463.85(19)
_computing_structure_refinement 'SHELXL-2013 (Sheldrick, 2013)'
_diffrn_ambient_temperature 296(2)
_diffrn_measured_fraction_theta_full 0.972
_diffrn_measured_fraction_theta_max 1.000
_diffrn_measurement_device_type 'Xcalibur, Eos, Gemini'
_diffrn_measurement_method '\w scans'
_diffrn_radiation_type MoK\a
_diffrn_radiation_wavelength 0.71073
_diffrn_reflns_av_R_equivalents 0.0283
_diffrn_reflns_av_unetI/netI 0.0288
_diffrn_reflns_Laue_measured_fraction_full 0.972
_diffrn_reflns_Laue_measured_fraction_max 1.000
_diffrn_reflns_limit_h_max 12
_diffrn_reflns_limit_h_min -12
_diffrn_reflns_limit_k_max 11
_diffrn_reflns_limit_k_min -11
_diffrn_reflns_limit_l_max 16
_diffrn_reflns_limit_l_min -16
_diffrn_reflns_number 15313
_diffrn_reflns_point_group_measured_fraction_full 0.971
_diffrn_reflns_point_group_measured_fraction_max 0.999
_diffrn_reflns_theta_full 25.242
_diffrn_reflns_theta_max 24.996
_diffrn_reflns_theta_min 1.889
_diffrn_source 'Enhance (Mo) X-ray Source'
_exptl_absorpt_coefficient_mu 0.077
_exptl_crystal_colour
;
;
_exptl_crystal_density_diffrn 1.208
_exptl_crystal_description
;
;
_exptl_crystal_F_000 568
_refine_diff_density_max 0.125
_refine_diff_density_min -0.175
_refine_diff_density_rms 0.034
_refine_ls_abs_structure_details
;
 Flack x determined using 2050 quotients [(I+)-(I-)]/[(I+)+(I-)]
 (Parsons and Flack (2004), Acta Cryst. A60, s61).
;
_refine_ls_abs_structure_Flack 0.2(4)
_refine_ls_extinction_method none
_refine_ls_goodness_of_fit_ref 1.071
_refine_ls_hydrogen_treatment constr
_refine_ls_matrix_type full
_refine_ls_number_parameters 364
_refine_ls_number_reflns 5161
_refine_ls_number_restraints 1
_refine_ls_restrained_S_all 1.071
_refine_ls_R_factor_all 0.0399
_refine_ls_R_factor_gt 0.0368
_refine_ls_shift/su_max 0.000
_refine_ls_shift/su_mean 0.000
_refine_ls_structure_factor_coef Fsqd
_refine_ls_weighting_details 'w=1/[\s^2^(Fo^2^)+(0.0496P)^2^+0.0978P] where P=(Fo^2^+2Fc^2^)/3'
_refine_ls_weighting_scheme calc
_refine_ls_wR_factor_gt 0.0873
_refine_ls_wR_factor_ref 0.0887
_reflns_Friedel_coverage 0.877
_reflns_Friedel_fraction_full 0.970
_reflns_Friedel_fraction_max 0.999
_reflns_number_gt 4825
_reflns_number_total 5161
_reflns_threshold_expression 'I > 2\s(I)'
_cod_data_source_file jo6b00935_si_001.cif
_cod_data_source_block R_R_R_MA_0m
_cod_depositor_comments
;

2020-09-02
Z value and formula fixed to values more according to usual
chemical conventions.                 miguel
;
_cod_original_formula_weight 266.34
_cod_original_formula_units_Z 4
_cod_original_sg_symbol_H-M 'P 21'
_cod_original_formula_sum 'C17.50 H18 N O1.50'
_cod_database_code 4036921
_shelx_space_group_comment
;
The symmetry employed for this shelxl refinement is uniquely defined
by the following loop, which should always be used as a source of
symmetry information in preference to the above space-group names.
They are only intended as comments.
;
_shelxl_version_number 2013-3

loop_
_space_group_symop_operation_xyz
'x, y, z'
'-x, y+1/2, -z'

loop_
_atom_site_label
_atom_site_type_symbol
_atom_site_fract_x
_atom_site_fract_y
_atom_site_fract_z
_atom_site_U_iso_or_equiv
_atom_site_adp_type
_atom_site_occupancy
_atom_site_site_symmetry_order
_atom_site_calc_flag
_atom_site_refinement_flags_posn
_atom_site_refinement_flags_adp
O2 O 0.82510(15) -0.14030(17) 0.05541(13) 0.0347(4) Uani 1 1 d . .
C1 C 0.6077(2) 0.1293(3) 0.83808(19) 0.0423(7) Uani 1 1 d . .
H1 H 0.6779 0.1524 0.8105 0.051 Uiso 1 1 calc R U
C2 C 0.5155(2) 0.2259(3) 0.84267(19) 0.0413(6) Uani 1 1 d . .
H2 H 0.5229 0.3137 0.8169 0.050 Uiso 1 1 calc R U
C3 C 0.4120(2) 0.1934(3) 0.88526(18) 0.0350(6) Uani 1 1 d . .
H3 H 0.3514 0.2602 0.8894 0.042 Uiso 1 1 calc R U
C4 C 0.3978(2) 0.0618(3) 0.92181(16) 0.0283(5) Uani 1 1 d . .
C5 C 0.2912(2) 0.0246(3) 0.97540(17) 0.0305(5) Uani 1 1 d . .
H5 H 0.2869 -0.0766 0.9792 0.037 Uiso 1 1 calc R U
N1 N 0.16800(16) 0.0765(2) 0.92712(13) 0.0256(4) Uani 1 1 d . .
H1A H 0.1050 0.0546 0.9674 0.031 Uiso 1 1 calc R U
H1B H 0.1718 0.1765 0.9218 0.031 Uiso 1 1 calc R U
C7 C 0.1298(2) 0.0171(3) 0.82968(17) 0.0301(5) Uani 1 1 d . .
H7A H 0.1251 -0.0829 0.8346 0.036 Uiso 1 1 calc R U
H7B H 0.1922 0.0391 0.7889 0.036 Uiso 1 1 calc R U
C8 C 0.0044(2) 0.0728(3) 0.78349(17) 0.0315(5) Uani 1 1 d . .
H8 H -0.0510 0.0776 0.8328 0.038 Uiso 1 1 calc R U
C9 C 0.0129(2) 0.2201(3) 0.73911(16) 0.0301(5) Uani 1 1 d . .
H9 H 0.0506 0.2874 0.7865 0.036 Uiso 1 1 calc R U
C10 C 0.0847(2) 0.2072(3) 0.65493(17) 0.0312(5) Uani 1 1 d . .
C11 C 0.1925(2) 0.2779(3) 0.6428(2) 0.0394(6) Uani 1 1 d . .
H11 H 0.2290 0.3379 0.6901 0.047 Uiso 1 1 calc R U
C12 C 0.2453(3) 0.2583(4) 0.5596(2) 0.0520(8) Uani 1 1 d . .
H12 H 0.3157 0.3082 0.5499 0.062 Uiso 1 1 calc R U
C13 C 0.1938(3) 0.1650(4) 0.4908(2) 0.0575(9) Uani 1 1 d . .
H13 H 0.2306 0.1514 0.4357 0.069 Uiso 1 1 calc R U
C14 C 0.0313(2) 0.1151(3) 0.58449(18) 0.0370(6) Uani 1 1 d . .
C15 C -0.0875(2) 0.0513(3) 0.60793(19) 0.0406(6) Uani 1 1 d . .
H15 H -0.1260 -0.0092 0.5563 0.049 Uiso 1 1 calc R U
C16 C -0.0537(3) -0.0281(3) 0.70305(19) 0.0427(7) Uani 1 1 d . .
H16A H 0.0051 -0.1011 0.6944 0.051 Uiso 1 1 calc R U
H16B H -0.1276 -0.0705 0.7217 0.051 Uiso 1 1 calc R U
C17 C -0.1725(2) 0.1692(3) 0.62766(17) 0.0375(6) Uani 1 1 d . .
C18 C -0.2930(2) 0.1928(4) 0.58379(19) 0.0474(8) Uani 1 1 d . .
H18 H -0.3311 0.1315 0.5380 0.057 Uiso 1 1 calc R U
C19 C -0.3557(3) 0.3089(4) 0.6092(2) 0.0528(9) Uani 1 1 d . .
H19 H -0.4362 0.3253 0.5797 0.063 Uiso 1 1 calc R U
C20 C -0.3013(3) 0.4007(4) 0.6773(2) 0.0491(8) Uani 1 1 d . .
H20 H -0.3444 0.4791 0.6924 0.059 Uiso 1 1 calc R U
C21 C -0.1821(2) 0.3762(3) 0.72323(18) 0.0394(6) Uani 1 1 d . .
H21 H -0.1456 0.4364 0.7705 0.047 Uiso 1 1 calc R U
C22 C -0.1182(2) 0.2607(3) 0.69781(17) 0.0326(6) Uani 1 1 d . .
C23 C 0.0879(3) 0.0918(3) 0.5035(2) 0.0501(8) Uani 1 1 d . .
H23 H 0.0549 0.0274 0.4579 0.060 Uiso 1 1 calc R U
C24 C 0.3104(2) 0.0816(3) 1.07725(17) 0.0409(6) Uani 1 1 d . .
H24A H 0.2403 0.0581 1.1087 0.061 Uiso 1 1 calc R U
H24B H 0.3189 0.1805 1.0752 0.061 Uiso 1 1 calc R U
H24C H 0.3842 0.0421 1.1120 0.061 Uiso 1 1 calc R U
C25 C 0.4908(2) -0.0355(3) 0.91552(18) 0.0369(6) Uani 1 1 d . .
H25 H 0.4822 -0.1244 0.9392 0.044 Uiso 1 1 calc R U
C26 C 0.5953(2) -0.0024(3) 0.87476(19) 0.0434(7) Uani 1 1 d . .
H26 H 0.6572 -0.0681 0.8719 0.052 Uiso 1 1 calc R U
C27 C 0.4256(4) 0.9760(4) 0.6374(3) 0.0745(11) Uani 1 1 d . .
H27A H 0.3816 0.9674 0.6919 0.112 Uiso 1 1 calc R U
H27B H 0.3691 0.9621 0.5795 0.112 Uiso 1 1 calc R U
H27C H 0.4613 1.0669 0.6367 0.112 Uiso 1 1 calc R U
C28 C 0.5222(4) 0.8741(4) 0.6435(3) 0.0634(9) Uani 1 1 d . .
N2 N 0.5976(4) 0.7919(5) 0.6491(3) 0.1027(13) Uani 1 1 d . .
C30 C 0.9103(2) -0.0603(2) 0.04167(16) 0.0273(5) Uani 1 1 d . .
C31 C 0.8925(2) 0.0945(2) 0.06311(18) 0.0304(5) Uani 1 1 d . .
H31 H 0.8415 0.1357 0.0074 0.036 Uiso 1 1 calc R U
C32 C 0.8257(2) 0.1155(2) 0.15009(17) 0.0288(5) Uani 1 1 d . .
C33 C 0.6982(2) 0.1137(3) 0.1412(2) 0.0444(7) Uani 1 1 d . .
H33 H 0.6524 0.0998 0.0812 0.053 Uiso 1 1 calc R U
C34 C 0.6373(3) 0.1321(4) 0.2201(2) 0.0549(8) Uani 1 1 d . .
H34 H 0.5510 0.1310 0.2128 0.066 Uiso 1 1 calc R U
C35 C 0.7039(3) 0.1520(3) 0.30986(19) 0.0488(7) Uani 1 1 d . .
H35 H 0.6630 0.1638 0.3632 0.059 Uiso 1 1 calc R U
O3 O 1.00797(19) -0.09320(19) 0.00939(16) 0.0457(5) Uani 1 1 d . .
O1 O 1.00976(16) 0.1591(2) 0.07360(16) 0.0452(5) Uani 1 1 d . .
H1C H 1.0038 0.2350 0.0472 0.068 Uiso 1 1 calc R U
C38 C 0.8303(3) 0.1544(3) 0.3194(2) 0.0453(7) Uani 1 1 d . .
H38 H 0.8757 0.1687 0.3796 0.054 Uiso 1 1 calc R U
C39 C 0.8916(2) 0.1358(3) 0.24078(19) 0.0370(6) Uani 1 1 d . .
H39 H 0.9779 0.1369 0.2485 0.044 Uiso 1 1 calc R U

loop_
_atom_site_aniso_label
_atom_site_aniso_U_11
_atom_site_aniso_U_22
_atom_site_aniso_U_33
_atom_site_aniso_U_23
_atom_site_aniso_U_13
_atom_site_aniso_U_12
O2 0.0322(9) 0.0242(9) 0.0491(10) -0.0002(8) 0.0101(8) -0.0026(8)
C1 0.0273(12) 0.0611(19) 0.0397(14) -0.0017(14) 0.0081(10) -0.0022(13)
C2 0.0399(14) 0.0382(16) 0.0482(15) -0.0012(13) 0.0145(12) -0.0065(13)
C3 0.0327(13) 0.0285(14) 0.0457(15) -0.0028(11) 0.0118(11) 0.0010(11)
C4 0.0261(11) 0.0303(13) 0.0276(12) -0.0013(10) 0.0003(9) 0.0001(10)
C5 0.0275(12) 0.0265(12) 0.0368(12) 0.0089(10) 0.0015(10) 0.0022(10)
N1 0.0250(9) 0.0227(10) 0.0297(10) 0.0023(8) 0.0062(8) -0.0010(8)
C7 0.0335(13) 0.0244(12) 0.0319(12) -0.0009(10) 0.0021(10) 0.0000(11)
C8 0.0301(12) 0.0313(13) 0.0326(12) 0.0017(11) 0.0024(10) -0.0024(11)
C9 0.0305(12) 0.0297(13) 0.0293(12) -0.0006(10) 0.0015(9) -0.0001(11)
C10 0.0300(12) 0.0270(13) 0.0356(13) 0.0043(10) 0.0016(10) 0.0058(10)
C11 0.0332(13) 0.0362(15) 0.0482(15) 0.0096(12) 0.0037(11) 0.0050(12)
C12 0.0396(15) 0.058(2) 0.0620(19) 0.0205(16) 0.0187(14) 0.0107(15)
C13 0.0504(18) 0.079(2) 0.0457(17) 0.0133(17) 0.0175(14) 0.0276(18)
C14 0.0376(13) 0.0401(16) 0.0322(13) -0.0007(11) 0.0004(10) 0.0090(11)
C15 0.0411(14) 0.0390(16) 0.0390(14) -0.0088(12) -0.0041(11) -0.0030(12)
C16 0.0440(16) 0.0332(15) 0.0471(15) -0.0009(13) -0.0073(12) -0.0085(12)
C17 0.0331(13) 0.0483(16) 0.0306(13) 0.0067(12) 0.0028(10) -0.0029(12)
C18 0.0359(14) 0.070(2) 0.0350(14) 0.0094(14) 0.0001(11) -0.0047(14)
C19 0.0311(14) 0.085(3) 0.0435(16) 0.0219(17) 0.0077(12) 0.0123(15)
C20 0.0419(15) 0.063(2) 0.0447(16) 0.0182(15) 0.0153(13) 0.0178(15)
C21 0.0403(14) 0.0430(16) 0.0371(14) 0.0067(12) 0.0129(11) 0.0053(13)
C22 0.0329(12) 0.0376(15) 0.0283(12) 0.0068(11) 0.0077(10) 0.0007(11)
C23 0.0499(17) 0.062(2) 0.0373(14) -0.0048(14) 0.0013(12) 0.0197(15)
C24 0.0361(13) 0.0552(17) 0.0307(13) 0.0078(12) 0.0012(10) -0.0016(13)
C25 0.0358(14) 0.0358(14) 0.0383(14) 0.0045(11) 0.0028(11) 0.0082(12)
C26 0.0325(14) 0.056(2) 0.0431(14) 0.0034(14) 0.0086(12) 0.0141(13)
C27 0.076(2) 0.061(2) 0.082(3) -0.008(2) -0.005(2) 0.014(2)
C28 0.066(2) 0.066(2) 0.061(2) -0.0019(18) 0.0232(17) 0.003(2)
N2 0.092(3) 0.101(3) 0.125(3) 0.002(2) 0.052(2) 0.032(3)
C30 0.0303(13) 0.0237(13) 0.0280(12) 0.0044(10) 0.0039(10) -0.0004(10)
C31 0.0310(12) 0.0230(13) 0.0383(13) 0.0053(10) 0.0089(10) 0.0008(10)
C32 0.0332(12) 0.0188(12) 0.0340(12) 0.0005(10) 0.0031(10) 0.0013(10)
C33 0.0341(13) 0.061(2) 0.0372(14) -0.0125(13) 0.0021(11) 0.0005(13)
C34 0.0361(14) 0.078(2) 0.0515(17) -0.0141(16) 0.0109(13) 0.0000(16)
C35 0.0580(18) 0.0546(19) 0.0358(15) -0.0018(14) 0.0137(13) 0.0093(16)
O3 0.0425(10) 0.0284(10) 0.0726(13) -0.0033(9) 0.0313(9) -0.0012(8)
O1 0.0397(10) 0.0257(9) 0.0737(14) 0.0021(9) 0.0207(9) -0.0083(8)
C38 0.0579(17) 0.0424(16) 0.0327(14) -0.0012(12) -0.0047(12) 0.0128(14)
C39 0.0350(13) 0.0273(14) 0.0465(15) -0.0011(12) -0.0020(11) 0.0041(11)

loop_
_atom_type_symbol
_atom_type_description
_atom_type_scat_dispersion_real
_atom_type_scat_dispersion_imag
_atom_type_scat_source
C C 0.0033 0.0016 'International Tables Vol C Tables 4.2.6.8 and 6.1.1.4'
H H 0.0000 0.0000 'International Tables Vol C Tables 4.2.6.8 and 6.1.1.4'
N N 0.0061 0.0033 'International Tables Vol C Tables 4.2.6.8 and 6.1.1.4'
O O 0.0106 0.0060 'International Tables Vol C Tables 4.2.6.8 and 6.1.1.4'

loop_
_geom_angle_atom_site_label_1
_geom_angle_atom_site_label_2
_geom_angle_atom_site_label_3
_geom_angle
C2 C1 C26 119.7(2)
C2 C1 H1 120.2
C26 C1 H1 120.2
C1 C2 C3 120.6(3)
C1 C2 H2 119.7
C3 C2 H2 119.7
C2 C3 C4 120.5(2)
C2 C3 H3 119.8
C4 C3 H3 119.8
C3 C4 C25 118.5(2)
C3 C4 C5 122.3(2)
C25 C4 C5 119.0(2)
N1 C5 C4 113.16(18)
N1 C5 C24 107.69(19)
C4 C5 C24 111.6(2)
N1 C5 H5 108.1
C4 C5 H5 108.1
C24 C5 H5 108.1
C7 N1 C5 113.96(18)
C7 N1 H1A 108.8
C5 N1 H1A 108.8
C7 N1 H1B 108.8
C5 N1 H1B 108.8
H1A N1 H1B 107.7
N1 C7 C8 112.10(19)
N1 C7 H7A 109.2
C8 C7 H7A 109.2
N1 C7 H7B 109.2
C8 C7 H7B 109.2
H7A C7 H7B 107.9
C7 C8 C16 109.8(2)
C7 C8 C9 113.14(19)
C16 C8 C9 108.63(19)
C7 C8 H8 108.4
C16 C8 H8 108.4
C9 C8 H8 108.4
C10 C9 C22 106.36(18)
C10 C9 C8 107.65(19)
C22 C9 C8 106.56(19)
C10 C9 H9 112.0
C22 C9 H9 112.0
C8 C9 H9 112.0
C11 C10 C14 120.1(2)
C11 C10 C9 126.4(2)
C14 C10 C9 113.5(2)
C12 C11 C10 119.5(3)
C12 C11 H11 120.2
C10 C11 H11 120.2
C13 C12 C11 120.2(3)
C13 C12 H12 119.9
C11 C12 H12 119.9
C12 C13 C23 120.5(3)
C12 C13 H13 119.7
C23 C13 H13 119.7
C23 C14 C10 119.8(3)
C23 C14 C15 127.1(3)
C10 C14 C15 113.0(2)
C14 C15 C17 107.2(2)
C14 C15 C16 106.4(2)
C17 C15 C16 107.1(2)
C14 C15 H15 111.9
C17 C15 H15 111.9
C16 C15 H15 111.9
C15 C16 C8 110.1(2)
C15 C16 H16A 109.6
C8 C16 H16A 109.6
C15 C16 H16B 109.6
C8 C16 H16B 109.6
H16A C16 H16B 108.2
C18 C17 C22 119.5(3)
C18 C17 C15 127.2(3)
C22 C17 C15 113.3(2)
C19 C18 C17 119.1(3)
C19 C18 H18 120.4
C17 C18 H18 120.4
C20 C19 C18 121.3(3)
C20 C19 H19 119.3
C18 C19 H19 119.3
C19 C20 C21 119.9(3)
C19 C20 H20 120.0
C21 C20 H20 120.0
C22 C21 C20 119.2(3)
C22 C21 H21 120.4
C20 C21 H21 120.4
C21 C22 C17 120.9(2)
C21 C22 C9 126.0(2)
C17 C22 C9 113.1(2)
C13 C23 C14 119.6(3)
C13 C23 H23 120.2
C14 C23 H23 120.2
C5 C24 H24A 109.5
C5 C24 H24B 109.5
H24A C24 H24B 109.5
C5 C24 H24C 109.5
H24A C24 H24C 109.5
H24B C24 H24C 109.5
C26 C25 C4 121.1(3)
C26 C25 H25 119.4
C4 C25 H25 119.4
C25 C26 C1 119.7(3)
C25 C26 H26 120.2
C1 C26 H26 120.2
C28 C27 H27A 109.5
C28 C27 H27B 109.5
H27A C27 H27B 109.5
C28 C27 H27C 109.5
H27A C27 H27C 109.5
H27B C27 H27C 109.5
N2 C28 C27 178.9(4)
O2 C30 O3 126.0(2)
O2 C30 C31 117.1(2)
O3 C30 C31 116.9(2)
O1 C31 C32 112.5(2)
O1 C31 C30 108.23(19)
C32 C31 C30 111.93(19)
O1 C31 H31 108.0
C32 C31 H31 108.0
C30 C31 H31 108.0
C33 C32 C39 118.2(2)
C33 C32 C31 120.8(2)
C39 C32 C31 121.0(2)
C32 C33 C34 121.0(3)
C32 C33 H33 119.5
C34 C33 H33 119.5
C33 C34 C35 120.2(3)
C33 C34 H34 119.9
C35 C34 H34 119.9
C38 C35 C34 119.3(3)
C38 C35 H35 120.4
C34 C35 H35 120.4
C31 O1 H1C 109.5
C35 C38 C39 120.7(3)
C35 C38 H38 119.7
C39 C38 H38 119.7
C38 C39 C32 120.6(2)
C38 C39 H39 119.7
C32 C39 H39 119.7

loop_
_geom_bond_atom_site_label_1
_geom_bond_atom_site_label_2
_geom_bond_distance
O2 C30 1.242(3)
C1 C2 1.378(4)
C1 C26 1.385(4)
C1 H1 0.9300
C2 C3 1.382(3)
C2 H2 0.9300
C3 C4 1.386(4)
C3 H3 0.9300
C4 C25 1.393(3)
C4 C5 1.511(3)
C5 N1 1.503(3)
C5 C24 1.522(4)
C5 H5 0.9800
N1 C7 1.491(3)
N1 H1A 0.9700
N1 H1B 0.9700
C7 C8 1.526(3)
C7 H7A 0.9700
C7 H7B 0.9700
C8 C16 1.560(4)
C8 C9 1.562(4)
C8 H8 0.9800
C9 C10 1.511(3)
C9 C22 1.515(3)
C9 H9 0.9800
C10 C11 1.387(4)
C10 C14 1.397(4)
C11 C12 1.385(4)
C11 H11 0.9300
C12 C13 1.383(5)
C12 H12 0.9300
C13 C23 1.384(5)
C13 H13 0.9300
C14 C23 1.386(4)
C14 C15 1.509(4)
C15 C17 1.516(4)
C15 C16 1.542(4)
C15 H15 0.9800
C16 H16A 0.9700
C16 H16B 0.9700
C17 C18 1.390(4)
C17 C22 1.394(4)
C18 C19 1.384(5)
C18 H18 0.9300
C19 C20 1.378(5)
C19 H19 0.9300
C20 C21 1.388(4)
C20 H20 0.9300
C21 C22 1.387(4)
C21 H21 0.9300
C23 H23 0.9300
C24 H24A 0.9600
C24 H24B 0.9600
C24 H24C 0.9600
C25 C26 1.380(4)
C25 H25 0.9300
C26 H26 0.9300
C27 C28 1.434(5)
C27 H27A 0.9600
C27 H27B 0.9600
C27 H27C 0.9600
C28 N2 1.137(5)
C30 O3 1.252(3)
C30 C31 1.543(3)
C31 O1 1.410(3)
C31 C32 1.519(3)
C31 H31 0.9800
C32 C33 1.376(4)
C32 C39 1.389(3)
C33 C34 1.379(4)
C33 H33 0.9300
C34 C35 1.380(4)
C34 H34 0.9300
C35 C38 1.364(4)
C35 H35 0.9300
O1 H1C 0.8200
C38 C39 1.379(4)
C38 H38 0.9300
C39 H39 0.9300
